data_4339213
loop_
_publ_author_name
'Venkateswaran, Ramalingam'
'Balakrishna, Maravanji S.'
'Mobin, Shaikh M.'
'Tuononen, Heikki M.'

_publ_section_title
;
 Copper(I) complexes of bis(2-(diphenylphosphino)phenyl) ether: synthesis,
 reactivity, and theoretical calculations.
;
_journal_issue 16
_journal_name_full 'Inorganic chemistry'
_journal_page_first 6535
_journal_page_last 6541
_journal_paper_doi 10.1021/ic7005474
_journal_volume 46
_journal_year 2007
_chemical_formula_sum 'C72 H56 B Cu F4 O3 P4'
_chemical_formula_weight 1243.40
_chemical_name_systematic
;
 ?
;
_space_group_IT_number 60
_symmetry_cell_setting orthorhombic
_symmetry_space_group_name_Hall '-P 2n 2ab'
_symmetry_space_group_name_H-M 'P b c n'
_atom_sites_solution_hydrogens geom
_atom_sites_solution_primary direct
_atom_sites_solution_secondary difmap
_audit_creation_method SHELXL-97
_cell_angle_alpha 90.00
_cell_angle_beta 90.00
_cell_angle_gamma 90.00
_cell_formula_units_Z 8
_cell_length_a 20.187(5)
_cell_length_b 24.542(5)
_cell_length_c 24.756(4)
_cell_measurement_reflns_used 5244
_cell_measurement_temperature 293(2)
_cell_measurement_theta_max 29.9999
_cell_measurement_theta_min 2.9606
_cell_volume 12265(4)
_computing_cell_refinement 'CrysAlis RED, Oxford Diffraction Ltd.,'
_computing_data_collection 'CrysAlis CCD, Oxford Diffraction Ltd.,'
_computing_data_reduction 'CrysAlis RED, Oxford Diffraction Ltd.,'
_computing_molecular_graphics Ortep3
_computing_publication_material Shelx97
_computing_structure_refinement 'SHELXL-97 (Sheldrick, 1997)'
_computing_structure_solution 'SHELXS-97 (Sheldrick, 1997)'
_diffrn_ambient_temperature 293(2)
_diffrn_detector_area_resol_mean 15.9948
_diffrn_measured_fraction_theta_full 0.977
_diffrn_measured_fraction_theta_max 0.977
_diffrn_radiation_monochromator graphite
_diffrn_radiation_source 'Enhance (Mo) X-ray Source'
_diffrn_radiation_type MoK\a
_diffrn_radiation_wavelength 0.71073
_diffrn_reflns_av_R_equivalents 0.1408
_diffrn_reflns_av_sigmaI/netI 0.2029
_diffrn_reflns_limit_h_max 23
_diffrn_reflns_limit_h_min -24
_diffrn_reflns_limit_k_max 28
_diffrn_reflns_limit_k_min -29
_diffrn_reflns_limit_l_max 29
_diffrn_reflns_limit_l_min -28
_diffrn_reflns_number 49026
_diffrn_reflns_theta_full 25.00
_diffrn_reflns_theta_max 25.00
_diffrn_reflns_theta_min 3.09
_exptl_absorpt_coefficient_mu 0.521
_exptl_absorpt_correction_T_max 0.8984
_exptl_absorpt_correction_T_min 0.8468
_exptl_absorpt_correction_type multi-scan
_exptl_absorpt_process_details
;
CrysAlis RED, Oxford Diffraction Ltd.,
Version 1.171.29.8 (release 17-03-2006 CrysAlis171 .NET)
(compiled Mar 17 2006,10:57:34)
Empirical absorption correction using spherical harmonics,
 implemented in SCALE3 ABSPACK scaling algorithm.
;
_exptl_crystal_colour colourless
_exptl_crystal_density_diffrn 1.347
_exptl_crystal_density_method 'not measured'
_exptl_crystal_description block
_exptl_crystal_F_000 5136
_exptl_crystal_size_max 0.33
_exptl_crystal_size_mid 0.31
_exptl_crystal_size_min 0.21
_refine_diff_density_max 0.938
_refine_diff_density_min -0.668
_refine_diff_density_rms 0.075
_refine_ls_extinction_method none
_refine_ls_goodness_of_fit_ref 0.776
_refine_ls_hydrogen_treatment mixed
_refine_ls_matrix_type full
_refine_ls_number_parameters 767
_refine_ls_number_reflns 10546
_refine_ls_number_restraints 0
_refine_ls_restrained_S_all 0.776
_refine_ls_R_factor_all 0.1621
_refine_ls_R_factor_gt 0.0580
_refine_ls_shift/su_max 2.977
_refine_ls_shift/su_mean 0.004
_refine_ls_structure_factor_coef Fsqd
_refine_ls_weighting_details 'calc w=1/[\s^2^(Fo^2^)+(0.0716P)^2^+0.0000P] where P=(Fo^2^+2Fc^2^)/3'
_refine_ls_weighting_scheme calc
_refine_ls_wR_factor_gt 0.1245
_refine_ls_wR_factor_ref 0.1508
_reflns_number_gt 4062
_reflns_number_total 10546
_reflns_threshold_expression >2sigma(I)
_cod_data_source_file ic7005474-file002.cif
_cod_data_source_block msb019
_cod_depositor_comments
;
The following automatic conversions were performed:

'_symmetry_cell_setting' value 'Orthorhombic' changed to
'orthorhombic' according to
/usr/data/users/saulius/automatic-downloads/retrospective/ACS/lib/dictionaries/cif_core.dic
dictionary named 'cif_core.dic' version 2.4.2 from 2011-04-26.

Automatic conversion script
Id: cif_fix_values 2281 2013-09-26 08:29:07Z andrius 
;
_cod_database_code 4339213

loop_
_symmetry_equiv_pos_as_xyz
'x, y, z'
'-x+1/2, -y+1/2, z+1/2'
'x+1/2, -y+1/2, -z'
'-x, y, -z+1/2'
'-x, -y, -z'
'x-1/2, y-1/2, -z-1/2'
'-x-1/2, y-1/2, z'
'x, -y, z-1/2'

loop_
_atom_site_label
_atom_site_type_symbol
_atom_site_fract_x
_atom_site_fract_y
_atom_site_fract_z
_atom_site_U_iso_or_equiv
_atom_site_adp_type
_atom_site_occupancy
_atom_site_symmetry_multiplicity
_atom_site_calc_flag
_atom_site_refinement_flags
Cu1 Cu 0.21941(3) 0.12882(2) 0.06861(3) 0.0404(2) Uani 1 1 d .
P1 P 0.22360(7) 0.09781(6) 0.21783(6) 0.0346(4) Uani 1 1 d .
P2 P 0.20696(7) 0.22159(5) 0.06274(6) 0.0335(4) Uani 1 1 d .
P3 P 0.32147(7) 0.09053(6) 0.05598(6) 0.0382(4) Uani 1 1 d .
P4 P 0.13532(7) 0.07355(5) 0.03997(6) 0.0289(4) Uani 1 1 d .
O1 O 0.2115(2) 0.20647(15) 0.17442(17) 0.0618(13) Uani 1 1 d .
O2 O 0.2205(2) 0.09816(19) 0.1588(2) 0.0811(15) Uani 1 1 d .
O3 O 0.22674(16) 0.00196(13) 0.08861(14) 0.0347(9) Uani 1 1 d .
C1 C 0.1927(3) 0.0360(2) 0.2487(2) 0.0340(14) Uani 1 1 d .
C2 C 0.2071(3) 0.0206(2) 0.3020(2) 0.0431(15) Uani 1 1 d .
H2 H 0.2345 0.0422 0.3233 0.052 Uiso 1 1 calc R
C3 C 0.1801(3) -0.0271(2) 0.3229(3) 0.0480(16) Uani 1 1 d .
H3 H 0.1888 -0.0372 0.3584 0.058 Uiso 1 1 calc R
C4 C 0.1408(3) -0.0591(2) 0.2911(3) 0.0481(17) Uani 1 1 d .
H4 H 0.1228 -0.0908 0.3056 0.058 Uiso 1 1 calc R
C5 C 0.1268(3) -0.0457(2) 0.2379(3) 0.0424(16) Uani 1 1 d .
H5 H 0.1002 -0.0680 0.2166 0.051 Uiso 1 1 calc R
C6 C 0.1537(2) 0.0023(2) 0.2170(2) 0.0348(14) Uani 1 1 d .
H6 H 0.1453 0.0118 0.1813 0.042 Uiso 1 1 calc R
C7 C 0.3049(3) 0.1060(2) 0.2480(2) 0.0402(15) Uani 1 1 d .
C8 C 0.3268(3) 0.1552(3) 0.2674(3) 0.0556(18) Uani 1 1 d .
H8 H 0.2989 0.1854 0.2673 0.067 Uiso 1 1 calc R
C9 C 0.3920(3) 0.1597(3) 0.2876(3) 0.066(2) Uani 1 1 d .
H9 H 0.4078 0.1930 0.2999 0.079 Uiso 1 1 calc R
C10 C 0.4321(3) 0.1142(3) 0.2889(3) 0.070(2) Uani 1 1 d .
H10 H 0.4745 0.1165 0.3034 0.084 Uiso 1 1 calc R
C11 C 0.4098(3) 0.0664(3) 0.2692(3) 0.063(2) Uani 1 1 d .
H11 H 0.4373 0.0360 0.2699 0.075 Uiso 1 1 calc R
C12 C 0.3472(3) 0.0618(3) 0.2479(3) 0.0532(18) Uani 1 1 d .
H12 H 0.3332 0.0288 0.2335 0.064 Uiso 1 1 calc R
C13 C 0.1723(3) 0.1524(2) 0.2456(2) 0.0316(13) Uani 1 1 d .
C14 C 0.1305(3) 0.1464(2) 0.2896(2) 0.0425(15) Uani 1 1 d .
H14 H 0.1291 0.1130 0.3074 0.051 Uiso 1 1 calc R
C15 C 0.0914(3) 0.1879(2) 0.3077(3) 0.0475(17) Uani 1 1 d .
H15 H 0.0648 0.1831 0.3380 0.057 Uiso 1 1 calc R
C16 C 0.0917(3) 0.2375(2) 0.2805(3) 0.0506(17) Uani 1 1 d .
H16 H 0.0640 0.2655 0.2920 0.061 Uiso 1 1 calc R
C17 C 0.1322(3) 0.2454(3) 0.2370(3) 0.0574(18) Uani 1 1 d .
H17 H 0.1329 0.2787 0.2191 0.069 Uiso 1 1 calc R
C18 C 0.1723(3) 0.2028(2) 0.2200(2) 0.0452(16) Uani 1 1 d .
C19 C 0.2484(3) 0.2527(2) 0.1626(3) 0.0440(16) Uani 1 1 d .
C20 C 0.2782(3) 0.2840(2) 0.2017(3) 0.0565(18) Uani 1 1 d .
H20 H 0.2713 0.2762 0.2381 0.068 Uiso 1 1 calc R
C21 C 0.3183(3) 0.3269(2) 0.1867(3) 0.0547(18) Uani 1 1 d .
H21 H 0.3394 0.3479 0.2128 0.066 Uiso 1 1 calc R
C22 C 0.3269(3) 0.3382(2) 0.1334(3) 0.0449(16) Uani 1 1 d .
H22 H 0.3539 0.3670 0.1231 0.054 Uiso 1 1 calc R
C23 C 0.2955(3) 0.3070(2) 0.0943(2) 0.0376(14) Uani 1 1 d .
H23 H 0.3013 0.3156 0.0580 0.045 Uiso 1 1 calc R
C24 C 0.2559(3) 0.26366(19) 0.1082(2) 0.0314(13) Uani 1 1 d .
C25 C 0.1245(3) 0.2518(2) 0.0723(2) 0.0346(14) Uani 1 1 d .
C26 C 0.1159(3) 0.3045(2) 0.0908(3) 0.0494(17) Uani 1 1 d .
H26 H 0.1527 0.3257 0.0990 0.059 Uiso 1 1 calc R
C27 C 0.0528(3) 0.3260(2) 0.0972(3) 0.0552(18) Uani 1 1 d .
H27 H 0.0474 0.3613 0.1103 0.066 Uiso 1 1 calc R
C28 C -0.0016(3) 0.2951(2) 0.0843(2) 0.0469(16) Uani 1 1 d .
H28 H -0.0438 0.3094 0.0889 0.056 Uiso 1 1 calc R
C29 C 0.0057(3) 0.2435(2) 0.0648(3) 0.0478(16) Uani 1 1 d .
H29 H -0.0313 0.2233 0.0548 0.057 Uiso 1 1 calc R
C30 C 0.0688(3) 0.2214(2) 0.0598(2) 0.0382(15) Uani 1 1 d .
H30 H 0.0737 0.1856 0.0479 0.046 Uiso 1 1 calc R
C31 C 0.2303(3) 0.2459(2) -0.0044(2) 0.0355(14) Uani 1 1 d .
C32 C 0.1837(3) 0.2657(2) -0.0402(3) 0.0492(17) Uani 1 1 d .
H32 H 0.1400 0.2696 -0.0290 0.059 Uiso 1 1 calc R
C33 C 0.2007(3) 0.2798(3) -0.0917(3) 0.065(2) Uani 1 1 d .
H33 H 0.1686 0.2933 -0.1150 0.079 Uiso 1 1 calc R
C34 C 0.2652(3) 0.2743(3) -0.1094(3) 0.0555(18) Uani 1 1 d .
H34 H 0.2765 0.2836 -0.1446 0.067 Uiso 1 1 calc R
C35 C 0.3124(3) 0.2549(2) -0.0746(3) 0.0474(16) Uani 1 1 d .
H35 H 0.3561 0.2518 -0.0859 0.057 Uiso 1 1 calc R
C36 C 0.2950(3) 0.2401(2) -0.0231(2) 0.0403(15) Uani 1 1 d .
H36 H 0.3272 0.2259 -0.0001 0.048 Uiso 1 1 calc R
C37 C 0.0804(3) 0.1005(2) -0.0116(2) 0.0307(13) Uani 1 1 d .
C38 C 0.1084(3) 0.1259(2) -0.0572(2) 0.0373(14) Uani 1 1 d .
H38 H 0.1541 0.1259 -0.0618 0.045 Uiso 1 1 calc R
C39 C 0.0687(3) 0.1508(2) -0.0948(2) 0.0447(16) Uani 1 1 d .
H39 H 0.0879 0.1669 -0.1249 0.054 Uiso 1 1 calc R
C40 C 0.0004(3) 0.1522(2) -0.0887(3) 0.0486(17) Uani 1 1 d .
H40 H -0.0261 0.1694 -0.1142 0.058 Uiso 1 1 calc R
C41 C -0.0271(3) 0.1278(2) -0.0442(3) 0.0460(16) Uani 1 1 d .
H41 H -0.0729 0.1284 -0.0399 0.055 Uiso 1 1 calc R
C42 C 0.0117(3) 0.1020(2) -0.0052(2) 0.0328(14) Uani 1 1 d .
H42 H -0.0079 0.0860 0.0248 0.039 Uiso 1 1 calc R
C43 C 0.0785(2) 0.0565(2) 0.0948(2) 0.0283(13) Uani 1 1 d .
C44 C 0.0669(2) 0.0954(2) 0.1343(2) 0.0316(13) Uani 1 1 d .
H44 H 0.0888 0.1287 0.1329 0.038 Uiso 1 1 calc R
C45 C 0.0235(3) 0.0849(2) 0.1752(2) 0.0353(14) Uani 1 1 d .
H45 H 0.0162 0.1111 0.2017 0.042 Uiso 1 1 calc R
C46 C -0.0098(3) 0.0355(2) 0.1779(2) 0.0420(15) Uani 1 1 d .
H46 H -0.0401 0.0290 0.2055 0.050 Uiso 1 1 calc R
C47 C 0.0022(3) -0.0037(2) 0.1394(2) 0.0401(15) Uani 1 1 d .
H47 H -0.0193 -0.0372 0.1413 0.048 Uiso 1 1 calc R
C48 C 0.0463(2) 0.0067(2) 0.0980(2) 0.0337(14) Uani 1 1 d .
H48 H 0.0545 -0.0199 0.0721 0.040 Uiso 1 1 calc R
C49 C 0.1604(2) 0.0080(2) 0.0120(2) 0.0271(13) Uani 1 1 d .
C50 C 0.1364(3) -0.0143(2) -0.0353(2) 0.0398(15) Uani 1 1 d .
H50 H 0.1027 0.0035 -0.0540 0.048 Uiso 1 1 calc R
C51 C 0.1615(3) -0.0624(2) -0.0554(2) 0.0433(15) Uani 1 1 d .
H51 H 0.1447 -0.0768 -0.0873 0.052 Uiso 1 1 calc R
C52 C 0.2105(3) -0.0888(2) -0.0286(3) 0.0502(17) Uani 1 1 d .
H52 H 0.2276 -0.1210 -0.0426 0.060 Uiso 1 1 calc R
C53 C 0.2354(3) -0.0681(2) 0.0195(2) 0.0422(16) Uani 1 1 d .
H53 H 0.2692 -0.0861 0.0377 0.051 Uiso 1 1 calc R
C54 C 0.2094(3) -0.0205(2) 0.0399(2) 0.0316(13) Uani 1 1 d .
C55 C 0.2915(3) -0.0074(2) 0.1084(2) 0.0387(15) Uani 1 1 d .
C56 C 0.3019(3) -0.0514(2) 0.1421(2) 0.0456(16) Uani 1 1 d .
H56 H 0.2672 -0.0746 0.1512 0.055 Uiso 1 1 calc R
C57 C 0.3649(3) -0.0603(2) 0.1618(3) 0.0516(18) Uani 1 1 d .
H57 H 0.3734 -0.0907 0.1831 0.062 Uiso 1 1 calc R
C58 C 0.4148(3) -0.0245(3) 0.1503(3) 0.0563(19) Uani 1 1 d .
H58 H 0.4570 -0.0306 0.1640 0.068 Uiso 1 1 calc R
C59 C 0.4029(3) 0.0207(2) 0.1185(3) 0.0471(17) Uani 1 1 d .
H59 H 0.4372 0.0450 0.1114 0.056 Uiso 1 1 calc R
C60 C 0.3398(3) 0.0306(2) 0.0966(2) 0.0403(15) Uani 1 1 d .
C61 C 0.3398(3) 0.0690(3) -0.0127(3) 0.0539(18) Uani 1 1 d .
C62 C 0.3773(4) 0.0223(4) -0.0248(4) 0.096(3) Uani 1 1 d .
H62 H 0.3928 0.0001 0.0028 0.115 Uiso 1 1 calc R
C63 C 0.3911(5) 0.0096(5) -0.0784(5) 0.132(4) Uani 1 1 d .
H63 H 0.4140 -0.0221 -0.0871 0.159 Uiso 1 1 calc R
C64 C 0.3695(6) 0.0459(6) -0.1197(4) 0.132(4) Uani 1 1 d .
H64 H 0.3812 0.0392 -0.1554 0.158 Uiso 1 1 calc R
C65 C 0.3316(5) 0.0904(4) -0.1074(3) 0.092(3) Uani 1 1 d .
H65 H 0.3164 0.1133 -0.1347 0.110 Uiso 1 1 calc R
C66 C 0.3160(3) 0.1010(3) -0.0541(3) 0.0636(19) Uani 1 1 d .
H66 H 0.2887 0.1304 -0.0460 0.076 Uiso 1 1 calc R
C67 C 0.3898(3) 0.1351(2) 0.0736(3) 0.0441(16) Uani 1 1 d .
C68 C 0.4461(3) 0.1413(3) 0.0423(3) 0.069(2) Uani 1 1 d .
H68 H 0.4501 0.1218 0.0102 0.082 Uiso 1 1 calc R
C69 C 0.4961(3) 0.1760(4) 0.0580(4) 0.092(3) Uani 1 1 d .
H69 H 0.5339 0.1796 0.0368 0.111 Uiso 1 1 calc R
C70 C 0.4898(4) 0.2054(3) 0.1056(4) 0.074(3) Uani 1 1 d .
H70 H 0.5231 0.2295 0.1160 0.089 Uiso 1 1 calc R
C71 C 0.4340(3) 0.1991(3) 0.1377(3) 0.065(2) Uani 1 1 d .
H71 H 0.4304 0.2179 0.1702 0.078 Uiso 1 1 calc R
C72 C 0.3837(3) 0.1647(2) 0.1212(3) 0.0462(17) Uani 1 1 d .
H72 H 0.3456 0.1613 0.1421 0.055 Uiso 1 1 calc R
B1 B 0.0000 0.1836(4) 0.7500 0.048(3) Uani 1 2 d S
F1 F 0.0296(3) 0.1510(3) 0.7153(2) 0.163(3) Uani 1 1 d .
F2 F -0.0438(4) 0.2105(2) 0.7209(2) 0.188(3) Uani 1 1 d .
F3 F -0.0420(3) 0.35327(17) 0.2786(2) 0.147(3) Uani 1 1 d .
B2 B 0.0000 0.3774(5) 0.2500 0.225(18) Uani 1 2 d S
F5 F -0.0258(4) 0.4164(5) 0.2267(5) 0.380(10) Uani 1 1 d .

loop_
_atom_site_aniso_label
_atom_site_aniso_U_11
_atom_site_aniso_U_22
_atom_site_aniso_U_33
_atom_site_aniso_U_23
_atom_site_aniso_U_13
_atom_site_aniso_U_12
Cu1 0.0294(4) 0.0312(3) 0.0606(5) -0.0102(4) 0.0030(4) -0.0044(3)
P1 0.0378(9) 0.0431(8) 0.0230(10) 0.0014(7) 0.0012(8) -0.0118(8)
P2 0.0362(8) 0.0269(7) 0.0375(10) -0.0022(7) 0.0047(8) -0.0046(7)
P3 0.0290(8) 0.0465(8) 0.0392(10) -0.0001(8) 0.0050(8) -0.0026(7)
P4 0.0280(7) 0.0294(7) 0.0294(9) -0.0014(6) 0.0004(7) -0.0041(7)
O1 0.100(4) 0.046(2) 0.039(3) 0.006(2) 0.014(3) -0.020(3)
O2 0.089(4) 0.078(3) 0.076(4) 0.002(3) -0.002(3) -0.009(3)
O3 0.031(2) 0.037(2) 0.036(2) -0.0093(18) -0.0035(19) -0.0012(18)
C1 0.033(3) 0.036(3) 0.033(4) -0.002(3) 0.002(3) 0.001(3)
C2 0.044(4) 0.047(3) 0.037(4) 0.000(3) -0.006(3) 0.000(3)
C3 0.054(4) 0.051(4) 0.039(4) 0.006(3) 0.005(4) 0.008(4)
C4 0.048(4) 0.035(3) 0.061(5) 0.006(3) 0.017(4) 0.010(3)
C5 0.036(3) 0.034(3) 0.057(5) -0.006(3) 0.006(3) 0.004(3)
C6 0.034(3) 0.036(3) 0.034(4) 0.002(3) 0.007(3) -0.001(3)
C7 0.045(4) 0.049(4) 0.026(4) -0.011(3) -0.002(3) -0.007(3)
C8 0.046(4) 0.062(4) 0.058(5) -0.022(4) -0.005(4) 0.001(4)
C9 0.055(4) 0.084(5) 0.059(5) -0.029(4) 0.002(4) -0.025(4)
C10 0.034(4) 0.106(6) 0.071(6) -0.023(5) -0.005(4) 0.002(5)
C11 0.035(4) 0.070(5) 0.083(6) -0.006(4) 0.005(4) -0.005(4)
C12 0.042(4) 0.054(4) 0.064(5) -0.008(4) 0.011(4) -0.018(4)
C13 0.031(3) 0.033(3) 0.030(4) -0.004(3) 0.004(3) -0.013(3)
C14 0.052(4) 0.036(3) 0.040(4) 0.002(3) 0.004(3) -0.006(3)
C15 0.043(4) 0.056(4) 0.044(4) -0.007(3) 0.007(3) -0.016(3)
C16 0.050(4) 0.045(4) 0.057(5) -0.011(3) -0.002(4) 0.004(3)
C17 0.082(5) 0.048(4) 0.042(5) 0.000(3) 0.004(4) -0.004(4)
C18 0.053(4) 0.052(4) 0.031(4) 0.000(3) 0.003(3) -0.022(4)
C19 0.065(4) 0.025(3) 0.042(5) 0.000(3) 0.006(4) -0.006(3)
C20 0.082(5) 0.055(4) 0.032(4) -0.002(3) -0.006(4) -0.007(4)
C21 0.065(5) 0.049(4) 0.051(5) -0.008(3) -0.012(4) -0.009(4)
C22 0.038(4) 0.035(3) 0.062(5) -0.011(3) 0.003(3) -0.007(3)
C23 0.039(3) 0.032(3) 0.042(4) 0.000(3) 0.006(3) -0.002(3)
C24 0.042(3) 0.020(3) 0.032(4) 0.004(2) 0.001(3) 0.000(3)
C25 0.034(3) 0.031(3) 0.039(4) -0.005(3) 0.013(3) -0.003(3)
C26 0.041(4) 0.038(3) 0.069(5) -0.017(3) 0.003(3) -0.003(3)
C27 0.050(4) 0.043(4) 0.072(5) -0.020(4) -0.003(4) 0.011(4)
C28 0.033(3) 0.050(4) 0.057(5) -0.016(3) 0.008(3) 0.005(3)
C29 0.030(3) 0.048(4) 0.066(5) -0.011(3) 0.003(3) -0.006(3)
C30 0.040(3) 0.025(3) 0.049(4) -0.004(3) 0.008(3) -0.006(3)
C31 0.034(3) 0.034(3) 0.039(4) -0.004(3) 0.003(3) -0.003(3)
C32 0.028(3) 0.069(4) 0.050(5) 0.012(4) 0.006(3) 0.005(3)
C33 0.047(4) 0.096(5) 0.053(5) 0.027(4) -0.005(4) 0.002(4)
C34 0.051(4) 0.073(5) 0.043(4) 0.007(4) 0.004(4) -0.009(4)
C35 0.032(3) 0.064(4) 0.047(5) 0.005(3) 0.009(3) -0.007(3)
C36 0.037(4) 0.042(3) 0.042(4) 0.005(3) 0.003(3) -0.001(3)
C37 0.042(3) 0.027(3) 0.023(4) -0.008(2) 0.000(3) -0.003(3)
C38 0.040(3) 0.037(3) 0.034(4) -0.009(3) 0.007(3) -0.001(3)
C39 0.061(4) 0.039(3) 0.034(4) 0.005(3) 0.003(3) 0.003(3)
C40 0.060(4) 0.040(3) 0.045(5) -0.002(3) -0.013(4) 0.003(4)
C41 0.044(4) 0.040(3) 0.054(5) -0.005(3) -0.011(3) -0.005(3)
C42 0.030(3) 0.032(3) 0.037(4) -0.001(3) -0.003(3) -0.005(3)
C43 0.028(3) 0.036(3) 0.020(3) 0.000(3) -0.002(3) -0.002(3)
C44 0.029(3) 0.032(3) 0.034(4) -0.006(3) 0.003(3) 0.003(3)
C45 0.031(3) 0.045(3) 0.031(4) -0.002(3) -0.003(3) 0.009(3)
C46 0.038(4) 0.060(4) 0.028(4) 0.008(3) 0.000(3) -0.004(3)
C47 0.033(3) 0.048(4) 0.039(4) 0.001(3) -0.004(3) -0.011(3)
C48 0.024(3) 0.044(3) 0.033(4) -0.002(3) 0.000(3) -0.005(3)
C49 0.027(3) 0.030(3) 0.024(3) 0.000(2) 0.012(3) -0.006(3)
C50 0.054(4) 0.036(3) 0.030(4) -0.008(3) -0.002(3) -0.002(3)
C51 0.061(4) 0.035(3) 0.034(4) -0.008(3) -0.005(3) -0.008(3)
C52 0.074(5) 0.037(3) 0.040(4) -0.016(3) 0.010(4) -0.001(4)
C53 0.043(4) 0.034(3) 0.050(5) 0.001(3) 0.005(3) 0.005(3)
C54 0.035(3) 0.028(3) 0.033(4) -0.003(3) 0.000(3) -0.004(3)
C55 0.029(3) 0.040(3) 0.047(4) -0.018(3) -0.008(3) 0.001(3)
C56 0.047(4) 0.033(3) 0.057(5) 0.001(3) -0.007(3) 0.007(3)
C57 0.058(4) 0.034(3) 0.062(5) -0.006(3) -0.021(4) 0.009(4)
C58 0.046(4) 0.053(4) 0.069(5) -0.013(4) -0.023(4) 0.015(4)
C59 0.029(3) 0.048(4) 0.064(5) -0.001(4) -0.002(3) 0.001(3)
C60 0.034(3) 0.038(3) 0.049(4) -0.009(3) -0.004(3) 0.003(3)
C61 0.046(4) 0.068(4) 0.048(5) -0.004(4) 0.004(4) -0.006(4)
C62 0.084(6) 0.121(7) 0.083(7) -0.021(6) 0.030(5) 0.031(6)
C63 0.130(9) 0.162(10) 0.105(10) -0.053(8) 0.054(8) 0.033(8)
C64 0.147(11) 0.201(13) 0.047(7) -0.010(8) 0.025(7) 0.006(10)
C65 0.106(7) 0.117(7) 0.053(6) -0.014(5) -0.008(5) -0.001(6)
C66 0.072(5) 0.083(5) 0.035(5) -0.011(4) 0.000(4) -0.003(4)
C67 0.041(3) 0.043(3) 0.048(4) 0.014(3) -0.003(3) -0.013(3)
C68 0.047(4) 0.114(6) 0.045(5) 0.014(4) -0.003(4) -0.028(4)
C69 0.048(4) 0.132(8) 0.097(8) 0.051(6) -0.019(5) -0.048(5)
C70 0.058(5) 0.051(5) 0.113(8) 0.036(5) -0.039(5) -0.031(4)
C71 0.048(4) 0.051(4) 0.095(6) 0.012(4) -0.023(4) 0.003(4)
C72 0.040(4) 0.035(3) 0.064(5) 0.002(3) -0.011(3) 0.000(3)
B1 0.042(6) 0.025(5) 0.076(9) 0.000 0.006(7) 0.000
F1 0.136(5) 0.245(6) 0.108(5) -0.055(4) -0.014(3) 0.125(5)
F2 0.284(8) 0.146(5) 0.133(6) 0.007(4) -0.050(5) 0.135(6)
F3 0.189(5) 0.060(3) 0.191(6) 0.009(3) 0.141(5) 0.003(3)
B2 0.53(5) 0.000(5) 0.142(17) 0.000 0.26(3) 0.000
F5 0.204(11) 0.448(13) 0.49(2) 0.388(15) 0.207(12) 0.129(10)

loop_
_atom_type_symbol
_atom_type_description
_atom_type_scat_dispersion_real
_atom_type_scat_dispersion_imag
_atom_type_scat_source
C C 0.0033 0.0016 'International Tables Vol C Tables 4.2.6.8 and 6.1.1.4'
H H 0.0000 0.0000 'International Tables Vol C Tables 4.2.6.8 and 6.1.1.4'
O O 0.0106 0.0060 'International Tables Vol C Tables 4.2.6.8 and 6.1.1.4'
P P 0.1023 0.0942 'International Tables Vol C Tables 4.2.6.8 and 6.1.1.4'
B B 0.0013 0.0007 'International Tables Vol C Tables 4.2.6.8 and 6.1.1.4'
F F 0.0171 0.0103 'International Tables Vol C Tables 4.2.6.8 and 6.1.1.4'
Cu Cu 0.3201 1.2651 'International Tables Vol C Tables 4.2.6.8 and 6.1.1.4'

loop_
_geom_angle_atom_site_label_1
_geom_angle_atom_site_label_2
_geom_angle_atom_site_label_3
_geom_angle
_geom_angle_site_symmetry_1
_geom_angle_site_symmetry_3
P4 Cu1 P3 112.52(6) . .
P4 Cu1 P2 119.20(6) . .
P3 Cu1 P2 119.85(6) . .
P4 Cu1 O2 96.41(12) . .
P3 Cu1 O2 89.39(13) . .
P2 Cu1 O2 112.20(12) . .
O2 P1 C1 114.3(3) . .
O2 P1 C7 116.6(3) . .
C1 P1 C7 103.3(3) . .
O2 P1 C13 110.4(3) . .
C1 P1 C13 105.1(2) . .
C7 P1 C13 106.1(3) . .
C24 P2 C31 103.8(3) . .
C24 P2 C25 100.5(2) . .
C31 P2 C25 102.7(2) . .
C24 P2 Cu1 117.67(17) . .
C31 P2 Cu1 110.64(17) . .
C25 P2 Cu1 119.42(17) . .
C67 P3 C61 104.2(3) . .
C67 P3 C60 101.6(3) . .
C61 P3 C60 103.9(3) . .
C67 P3 Cu1 113.8(2) . .
C61 P3 Cu1 115.5(2) . .
C60 P3 Cu1 116.08(19) . .
C37 P4 C49 103.0(2) . .
C37 P4 C43 102.9(2) . .
C49 P4 C43 104.8(2) . .
C37 P4 Cu1 117.06(17) . .
C49 P4 Cu1 115.77(17) . .
C43 P4 Cu1 111.82(17) . .
C18 O1 C19 122.2(4) . .
P1 O2 Cu1 161.6(3) . .
C54 O3 C55 118.4(4) . .
C6 C1 C2 119.3(5) . .
C6 C1 P1 117.2(4) . .
C2 C1 P1 123.4(4) . .
C3 C2 C1 119.7(6) . .
C3 C2 H2 120.2 . .
C1 C2 H2 120.2 . .
C4 C3 C2 119.9(6) . .
C4 C3 H3 120.1 . .
C2 C3 H3 120.1 . .
C3 C4 C5 121.8(6) . .
C3 C4 H4 119.1 . .
C5 C4 H4 119.1 . .
C4 C5 C6 118.3(6) . .
C4 C5 H5 120.9 . .
C6 C5 H5 120.9 . .
C1 C6 C5 121.0(6) . .
C1 C6 H6 119.5 . .
C5 C6 H6 119.5 . .
C12 C7 C8 119.5(5) . .
C12 C7 P1 118.2(4) . .
C8 C7 P1 122.2(5) . .
C7 C8 C9 119.4(6) . .
C7 C8 H8 120.3 . .
C9 C8 H8 120.3 . .
C10 C9 C8 119.5(6) . .
C10 C9 H9 120.2 . .
C8 C9 H9 120.2 . .
C11 C10 C9 120.0(6) . .
C11 C10 H10 120.0 . .
C9 C10 H10 120.0 . .
C10 C11 C12 121.1(7) . .
C10 C11 H11 119.4 . .
C12 C11 H11 119.4 . .
C11 C12 C7 120.3(6) . .
C11 C12 H12 119.8 . .
C7 C12 H12 119.8 . .
C14 C13 C18 117.0(5) . .
C14 C13 P1 124.2(4) . .
C18 C13 P1 118.8(5) . .
C15 C14 C13 122.0(5) . .
C15 C14 H14 119.0 . .
C13 C14 H14 119.0 . .
C14 C15 C16 119.5(6) . .
C14 C15 H15 120.2 . .
C16 C15 H15 120.2 . .
C17 C16 C15 120.5(6) . .
C17 C16 H16 119.8 . .
C15 C16 H16 119.8 . .
C16 C17 C18 118.8(6) . .
C16 C17 H17 120.6 . .
C18 C17 H17 120.6 . .
O1 C18 C17 122.2(5) . .
O1 C18 C13 115.5(6) . .
C17 C18 C13 122.2(6) . .
C20 C19 C24 122.0(5) . .
C20 C19 O1 122.9(6) . .
C24 C19 O1 115.0(5) . .
C19 C20 C21 119.6(6) . .
C19 C20 H20 120.2 . .
C21 C20 H20 120.2 . .
C22 C21 C20 119.4(6) . .
C22 C21 H21 120.3 . .
C20 C21 H21 120.3 . .
C21 C22 C23 120.5(6) . .
C21 C22 H22 119.7 . .
C23 C22 H22 119.7 . .
C24 C23 C22 121.1(6) . .
C24 C23 H23 119.4 . .
C22 C23 H23 119.4 . .
C23 C24 C19 117.3(5) . .
C23 C24 P2 126.8(5) . .
C19 C24 P2 115.7(4) . .
C26 C25 C30 118.5(5) . .
C26 C25 P2 122.3(4) . .
C30 C25 P2 119.2(4) . .
C25 C26 C27 120.6(5) . .
C25 C26 H26 119.7 . .
C27 C26 H26 119.7 . .
C28 C27 C26 119.8(5) . .
C28 C27 H27 120.1 . .
C26 C27 H27 120.1 . .
C29 C28 C27 120.7(5) . .
C29 C28 H28 119.7 . .
C27 C28 H28 119.7 . .
C28 C29 C30 119.6(5) . .
C28 C29 H29 120.2 . .
C30 C29 H29 120.2 . .
C25 C30 C29 120.8(5) . .
C25 C30 H30 119.6 . .
C29 C30 H30 119.6 . .
C32 C31 C36 117.6(5) . .
C32 C31 P2 121.5(4) . .
C36 C31 P2 120.6(4) . .
C33 C32 C31 121.1(6) . .
C33 C32 H32 119.5 . .
C31 C32 H32 119.5 . .
C32 C33 C34 120.6(6) . .
C32 C33 H33 119.7 . .
C34 C33 H33 119.7 . .
C35 C34 C33 119.4(6) . .
C35 C34 H34 120.3 . .
C33 C34 H34 120.3 . .
C34 C35 C36 120.0(6) . .
C34 C35 H35 120.0 . .
C36 C35 H35 120.0 . .
C35 C36 C31 121.3(6) . .
C35 C36 H36 119.4 . .
C31 C36 H36 119.4 . .
C42 C37 C38 118.6(5) . .
C42 C37 P4 122.4(4) . .
C38 C37 P4 118.7(4) . .
C39 C38 C37 120.5(5) . .
C39 C38 H38 119.8 . .
C37 C38 H38 119.8 . .
C38 C39 C40 121.2(6) . .
C38 C39 H39 119.4 . .
C40 C39 H39 119.4 . .
C41 C40 C39 118.6(6) . .
C41 C40 H40 120.7 . .
C39 C40 H40 120.7 . .
C40 C41 C42 121.7(6) . .
C40 C41 H41 119.1 . .
C42 C41 H41 119.1 . .
C41 C42 C37 119.4(5) . .
C41 C42 H42 120.3 . .
C37 C42 H42 120.3 . .
C48 C43 C44 119.3(5) . .
C48 C43 P4 122.5(4) . .
C44 C43 P4 118.2(4) . .
C45 C44 C43 120.1(5) . .
C45 C44 H44 119.9 . .
C43 C44 H44 119.9 . .
C44 C45 C46 120.8(5) . .
C44 C45 H45 119.6 . .
C46 C45 H45 119.6 . .
C47 C46 C45 119.5(5) . .
C47 C46 H46 120.3 . .
C45 C46 H46 120.3 . .
C46 C47 C48 119.9(5) . .
C46 C47 H47 120.0 . .
C48 C47 H47 120.0 . .
C47 C48 C43 120.4(5) . .
C47 C48 H48 119.8 . .
C43 C48 H48 119.8 . .
C50 C49 C54 118.0(5) . .
C50 C49 P4 125.0(4) . .
C54 C49 P4 116.9(4) . .
C51 C50 C49 121.0(6) . .
C51 C50 H50 119.5 . .
C49 C50 H50 119.5 . .
C52 C51 C50 120.2(6) . .
C52 C51 H51 119.9 . .
C50 C51 H51 119.9 . .
C51 C52 C53 120.5(5) . .
C51 C52 H52 119.7 . .
C53 C52 H52 119.7 . .
C54 C53 C52 119.1(6) . .
C54 C53 H53 120.4 . .
C52 C53 H53 120.4 . .
O3 C54 C53 124.5(5) . .
O3 C54 C49 114.5(4) . .
C53 C54 C49 121.0(5) . .
C56 C55 C60 123.3(5) . .
C56 C55 O3 118.5(5) . .
C60 C55 O3 118.0(5) . .
C55 C56 C57 118.5(6) . .
C55 C56 H56 120.8 . .
C57 C56 H56 120.8 . .
C58 C57 C56 120.3(6) . .
C58 C57 H57 119.9 . .
C56 C57 H57 119.9 . .
C57 C58 C59 120.5(6) . .
C57 C58 H58 119.8 . .
C59 C58 H58 119.8 . .
C58 C59 C60 121.0(6) . .
C58 C59 H59 119.5 . .
C60 C59 H59 119.5 . .
C55 C60 C59 116.2(5) . .
C55 C60 P3 121.3(4) . .
C59 C60 P3 122.4(5) . .
C66 C61 C62 119.6(7) . .
C66 C61 P3 117.4(5) . .
C62 C61 P3 123.1(6) . .
C63 C62 C61 119.7(9) . .
C63 C62 H62 120.2 . .
C61 C62 H62 120.2 . .
C62 C63 C64 118.8(10) . .
C62 C63 H63 120.6 . .
C64 C63 H63 120.6 . .
C65 C64 C63 120.7(10) . .
C65 C64 H64 119.6 . .
C63 C64 H64 119.6 . .
C64 C65 C66 119.3(9) . .
C64 C65 H65 120.4 . .
C66 C65 H65 120.4 . .
C65 C66 C61 121.7(8) . .
C65 C66 H66 119.2 . .
C61 C66 H66 119.2 . .
C68 C67 C72 119.4(6) . .
C68 C67 P3 123.7(5) . .
C72 C67 P3 116.8(4) . .
C69 C68 C67 120.8(7) . .
C69 C68 H68 119.6 . .
C67 C68 H68 119.6 . .
C68 C69 C70 119.7(8) . .
C68 C69 H69 120.2 . .
C70 C69 H69 120.2 . .
C71 C70 C69 120.1(7) . .
C71 C70 H70 120.0 . .
C69 C70 H70 120.0 . .
C72 C71 C70 119.8(7) . .
C72 C71 H71 120.1 . .
C70 C71 H71 120.1 . .
C71 C72 C67 120.3(6) . .
C71 C72 H72 119.9 . .
C67 C72 H72 119.9 . .
F1 B1 F1 105.2(9) 4_556 .
F1 B1 F2 104.5(4) 4_556 4_556
F1 B1 F2 110.9(4) . 4_556
F1 B1 F2 110.9(4) 4_556 .
F1 B1 F2 104.5(4) . .
F2 B1 F2 120.0(9) 4_556 .
F5 B2 F5 78.1(14) . 4
F5 B2 F3 112.9(6) . 4
F5 B2 F3 110.2(5) 4 4
F5 B2 F3 110.2(5) . .
F5 B2 F3 112.9(6) 4 .
F3 B2 F3 123.5(10) 4 .
B2 F5 F5 50.9(7) . 4

loop_
_geom_bond_atom_site_label_1
_geom_bond_atom_site_label_2
_geom_bond_distance
_geom_bond_site_symmetry_2
Cu1 P4 2.2855(15) .
Cu1 P3 2.2860(16) .
Cu1 P2 2.2953(15) .
Cu1 O2 2.356(5) .
P1 O2 1.463(5) .
P1 C1 1.810(5) .
P1 C7 1.814(6) .
P1 C13 1.827(5) .
P2 C24 1.819(5) .
P2 C31 1.829(6) .
P2 C25 1.839(5) .
P3 C67 1.814(6) .
P3 C61 1.819(7) .
P3 C60 1.820(6) .
P4 C37 1.816(5) .
P4 C49 1.822(5) .
P4 C43 1.826(5) .
O1 C18 1.381(7) .
O1 C19 1.389(6) .
O3 C54 1.372(6) .
O3 C55 1.415(6) .
C1 C6 1.384(7) .
C1 C2 1.403(7) .
C2 C3 1.392(7) .
C2 H2 0.9300 .
C3 C4 1.366(8) .
C3 H3 0.9300 .
C4 C5 1.388(8) .
C4 H4 0.9300 .
C5 C6 1.396(7) .
C5 H5 0.9300 .
C6 H6 0.9300 .
C7 C12 1.380(7) .
C7 C8 1.375(7) .
C8 C9 1.412(8) .
C8 H8 0.9300 .
C9 C10 1.379(9) .
C9 H9 0.9300 .
C10 C11 1.348(9) .
C10 H10 0.9300 .
C11 C12 1.373(8) .
C11 H11 0.9300 .
C12 H12 0.9300 .
C13 C14 1.386(7) .
C13 C18 1.389(7) .
C14 C15 1.366(7) .
C14 H14 0.9300 .
C15 C16 1.391(8) .
C15 H15 0.9300 .
C16 C17 1.366(8) .
C16 H16 0.9300 .
C17 C18 1.388(8) .
C17 H17 0.9300 .
C19 C20 1.372(8) .
C19 C24 1.381(7) .
C20 C21 1.380(8) .
C20 H20 0.9300 .
C21 C22 1.360(8) .
C21 H21 0.9300 .
C22 C23 1.386(7) .
C22 H22 0.9300 .
C23 C24 1.376(7) .
C23 H23 0.9300 .
C25 C26 1.381(7) .
C25 C30 1.385(7) .
C26 C27 1.387(7) .
C26 H26 0.9300 .
C27 C28 1.373(7) .
C27 H27 0.9300 .
C28 C29 1.362(7) .
C28 H28 0.9300 .
C29 C30 1.390(7) .
C29 H29 0.9300 .
C30 H30 0.9300 .
C31 C32 1.381(7) .
C31 C36 1.393(7) .
C32 C33 1.364(8) .
C32 H32 0.9300 .
C33 C34 1.379(8) .
C33 H33 0.9300 .
C34 C35 1.370(8) .
C34 H34 0.9300 .
C35 C36 1.372(8) .
C35 H35 0.9300 .
C36 H36 0.9300 .
C37 C42 1.396(7) .
C37 C38 1.406(7) .
C38 C39 1.371(7) .
C38 H38 0.9300 .
C39 C40 1.387(8) .
C39 H39 0.9300 .
C40 C41 1.372(8) .
C40 H40 0.9300 .
C41 C42 1.395(7) .
C41 H41 0.9300 .
C42 H42 0.9300 .
C43 C48 1.388(7) .
C43 C44 1.385(7) .
C44 C45 1.365(7) .
C44 H44 0.9300 .
C45 C46 1.387(7) .
C45 H45 0.9300 .
C46 C47 1.377(7) .
C46 H46 0.9300 .
C47 C48 1.382(7) .
C47 H47 0.9300 .
C48 H48 0.9300 .
C49 C50 1.382(7) .
C49 C54 1.394(7) .
C50 C51 1.378(7) .
C50 H50 0.9300 .
C51 C52 1.356(8) .
C51 H51 0.9300 .
C52 C53 1.389(8) .
C52 H52 0.9300 .
C53 C54 1.376(7) .
C53 H53 0.9300 .
C55 C56 1.381(7) .
C55 C60 1.380(7) .
C56 C57 1.380(8) .
C56 H56 0.9300 .
C57 C58 1.367(8) .
C57 H57 0.9300 .
C58 C59 1.381(8) .
C58 H58 0.9300 .
C59 C60 1.406(7) .
C59 H59 0.9300 .
C61 C66 1.378(8) .
C61 C62 1.405(9) .
C62 C63 1.390(12) .
C62 H62 0.9300 .
C63 C64 1.426(13) .
C63 H63 0.9300 .
C64 C65 1.369(12) .
C64 H64 0.9300 .
C65 C66 1.380(9) .
C65 H65 0.9300 .
C66 H66 0.9300 .
C67 C68 1.384(8) .
C67 C72 1.389(8) .
C68 C69 1.376(9) .
C68 H68 0.9300 .
C69 C70 1.389(10) .
C69 H69 0.9300 .
C70 C71 1.388(10) .
C70 H70 0.9300 .
C71 C72 1.383(8) .
C71 H71 0.9300 .
C72 H72 0.9300 .
B1 F1 1.317(7) 4_556
B1 F1 1.317(7) .
B1 F2 1.318(6) 4_556
B1 F2 1.318(6) .
F3 B2 1.252(6) .
B2 F5 1.232(10) .
B2 F5 1.232(10) 4
B2 F3 1.252(6) 4
F5 F5 1.55(2) 4

loop_
_geom_torsion_atom_site_label_1
_geom_torsion_atom_site_label_2
_geom_torsion_atom_site_label_3
_geom_torsion_atom_site_label_4
_geom_torsion
_geom_torsion_site_symmetry_1
_geom_torsion_site_symmetry_4
P4 Cu1 P2 C24 155.8(2) . .
P3 Cu1 P2 C24 -58.4(2) . .
O2 Cu1 P2 C24 44.4(3) . .
P4 Cu1 P2 C31 -85.1(2) . .
P3 Cu1 P2 C31 60.6(2) . .
O2 Cu1 P2 C31 163.4(2) . .
P4 Cu1 P2 C25 33.7(2) . .
P3 Cu1 P2 C25 179.4(2) . .
O2 Cu1 P2 C25 -77.8(3) . .
P4 Cu1 P3 C67 175.7(2) . .
P2 Cu1 P3 C67 27.9(2) . .
O2 Cu1 P3 C67 -87.6(2) . .
P4 Cu1 P3 C61 55.2(2) . .
P2 Cu1 P3 C61 -92.7(2) . .
O2 Cu1 P3 C61 151.9(3) . .
P4 Cu1 P3 C60 -66.9(2) . .
P2 Cu1 P3 C60 145.3(2) . .
O2 Cu1 P3 C60 29.8(2) . .
P3 Cu1 P4 C37 -121.5(2) . .
P2 Cu1 P4 C37 26.6(2) . .
O2 Cu1 P4 C37 146.5(2) . .
P3 Cu1 P4 C49 0.3(2) . .
P2 Cu1 P4 C49 148.36(19) . .
O2 Cu1 P4 C49 -91.7(2) . .
P3 Cu1 P4 C43 120.22(18) . .
P2 Cu1 P4 C43 -91.68(18) . .
O2 Cu1 P4 C43 28.2(2) . .
C1 P1 O2 Cu1 162.1(9) . .
C7 P1 O2 Cu1 -77.3(10) . .
C13 P1 O2 Cu1 43.8(11) . .
P4 Cu1 O2 P1 -137.7(10) . .
P3 Cu1 O2 P1 109.7(10) . .
P2 Cu1 O2 P1 -12.5(11) . .
O2 P1 C1 C6 -17.1(5) . .
C7 P1 C1 C6 -144.9(4) . .
C13 P1 C1 C6 104.1(4) . .
O2 P1 C1 C2 162.0(5) . .
C7 P1 C1 C2 34.2(5) . .
C13 P1 C1 C2 -76.8(5) . .
C6 C1 C2 C3 -2.3(8) . .
P1 C1 C2 C3 178.7(4) . .
C1 C2 C3 C4 1.1(8) . .
C2 C3 C4 C5 0.3(9) . .
C3 C4 C5 C6 -0.5(8) . .
C2 C1 C6 C5 2.1(8) . .
P1 C1 C6 C5 -178.8(4) . .
C4 C5 C6 C1 -0.7(8) . .
O2 P1 C7 C12 -76.7(5) . .
C1 P1 C7 C12 49.7(5) . .
C13 P1 C7 C12 160.0(4) . .
O2 P1 C7 C8 99.1(6) . .
C1 P1 C7 C8 -134.5(5) . .
C13 P1 C7 C8 -24.2(6) . .
C12 C7 C8 C9 -0.6(10) . .
P1 C7 C8 C9 -176.4(5) . .
C7 C8 C9 C10 -1.9(10) . .
C8 C9 C10 C11 2.5(11) . .
C9 C10 C11 C12 -0.5(11) . .
C10 C11 C12 C7 -2.0(11) . .
C8 C7 C12 C11 2.6(9) . .
P1 C7 C12 C11 178.5(5) . .
O2 P1 C13 C14 136.7(5) . .
C1 P1 C13 C14 13.0(5) . .
C7 P1 C13 C14 -96.1(5) . .
O2 P1 C13 C18 -40.1(5) . .
C1 P1 C13 C18 -163.9(5) . .
C7 P1 C13 C18 87.1(5) . .
C18 C13 C14 C15 -0.7(8) . .
P1 C13 C14 C15 -177.6(4) . .
C13 C14 C15 C16 1.9(9) . .
C14 C15 C16 C17 -2.0(9) . .
C15 C16 C17 C18 0.9(9) . .
C19 O1 C18 C17 43.2(8) . .
C19 O1 C18 C13 -141.0(6) . .
C16 C17 C18 O1 175.9(5) . .
C16 C17 C18 C13 0.3(9) . .
C14 C13 C18 O1 -176.3(5) . .
P1 C13 C18 O1 0.8(7) . .
C14 C13 C18 C17 -0.4(9) . .
P1 C13 C18 C17 176.7(5) . .
C18 O1 C19 C20 35.6(9) . .
C18 O1 C19 C24 -147.5(5) . .
C24 C19 C20 C21 -1.7(9) . .
O1 C19 C20 C21 175.0(5) . .
C19 C20 C21 C22 1.1(9) . .
C20 C21 C22 C23 0.1(9) . .
C21 C22 C23 C24 -0.9(8) . .
C22 C23 C24 C19 0.4(8) . .
C22 C23 C24 P2 175.6(4) . .
C20 C19 C24 C23 0.9(8) . .
O1 C19 C24 C23 -176.0(5) . .
C20 C19 C24 P2 -174.9(5) . .
O1 C19 C24 P2 8.2(7) . .
C31 P2 C24 C23 5.9(5) . .
C25 P2 C24 C23 -100.1(5) . .
Cu1 P2 C24 C23 128.5(4) . .
C31 P2 C24 C19 -178.8(4) . .
C25 P2 C24 C19 75.2(4) . .
Cu1 P2 C24 C19 -56.2(5) . .
C24 P2 C25 C26 23.0(6) . .
C31 P2 C25 C26 -83.9(5) . .
Cu1 P2 C25 C26 153.4(5) . .
C24 P2 C25 C30 -158.1(5) . .
C31 P2 C25 C30 95.0(5) . .
Cu1 P2 C25 C30 -27.8(5) . .
C30 C25 C26 C27 0.8(9) . .
P2 C25 C26 C27 179.6(5) . .
C25 C26 C27 C28 -1.1(10) . .
C26 C27 C28 C29 -0.5(10) . .
C27 C28 C29 C30 2.4(10) . .
C26 C25 C30 C29 1.1(9) . .
P2 C25 C30 C29 -177.8(4) . .
C28 C29 C30 C25 -2.7(9) . .
C24 P2 C31 C32 -122.2(5) . .
C25 P2 C31 C32 -17.9(5) . .
Cu1 P2 C31 C32 110.7(5) . .
C24 P2 C31 C36 63.9(5) . .
C25 P2 C31 C36 168.2(4) . .
Cu1 P2 C31 C36 -63.2(5) . .
C36 C31 C32 C33 -0.8(9) . .
P2 C31 C32 C33 -174.9(5) . .
C31 C32 C33 C34 0.4(10) . .
C32 C33 C34 C35 -0.7(11) . .
C33 C34 C35 C36 1.5(9) . .
C34 C35 C36 C31 -2.1(9) . .
C32 C31 C36 C35 1.7(8) . .
P2 C31 C36 C35 175.8(4) . .
C49 P4 C37 C42 105.7(4) . .
C43 P4 C37 C42 -3.1(5) . .
Cu1 P4 C37 C42 -126.1(4) . .
C49 P4 C37 C38 -81.0(4) . .
C43 P4 C37 C38 170.2(4) . .
Cu1 P4 C37 C38 47.2(4) . .
C42 C37 C38 C39 -1.1(7) . .
P4 C37 C38 C39 -174.6(4) . .
C37 C38 C39 C40 0.9(8) . .
C38 C39 C40 C41 -0.5(9) . .
C39 C40 C41 C42 0.3(8) . .
C40 C41 C42 C37 -0.5(8) . .
C38 C37 C42 C41 0.9(7) . .
P4 C37 C42 C41 174.2(4) . .
C37 P4 C43 C48 86.9(4) . .
C49 P4 C43 C48 -20.4(5) . .
Cu1 P4 C43 C48 -146.6(4) . .
C37 P4 C43 C44 -92.5(4) . .
C49 P4 C43 C44 160.2(4) . .
Cu1 P4 C43 C44 34.0(4) . .
C48 C43 C44 C45 -1.1(8) . .
P4 C43 C44 C45 178.3(4) . .
C43 C44 C45 C46 -0.3(8) . .
C44 C45 C46 C47 1.5(8) . .
C45 C46 C47 C48 -1.3(8) . .
C46 C47 C48 C43 -0.2(8) . .
C44 C43 C48 C47 1.3(8) . .
P4 C43 C48 C47 -178.1(4) . .
C37 P4 C49 C50 -4.8(5) . .
C43 P4 C49 C50 102.5(5) . .
Cu1 P4 C49 C50 -133.8(4) . .
C37 P4 C49 C54 173.0(4) . .
C43 P4 C49 C54 -79.7(4) . .
Cu1 P4 C49 C54 44.0(4) . .
C54 C49 C50 C51 -2.1(8) . .
P4 C49 C50 C51 175.6(4) . .
C49 C50 C51 C52 0.1(9) . .
C50 C51 C52 C53 0.8(9) . .
C51 C52 C53 C54 0.4(9) . .
C55 O3 C54 C53 29.3(7) . .
C55 O3 C54 C49 -152.6(5) . .
C52 C53 C54 O3 175.5(5) . .
C52 C53 C54 C49 -2.5(8) . .
C50 C49 C54 O3 -174.9(4) . .
P4 C49 C54 O3 7.2(6) . .
C50 C49 C54 C53 3.3(7) . .
P4 C49 C54 C53 -174.6(4) . .
C54 O3 C55 C56 -92.1(6) . .
C54 O3 C55 C60 93.1(6) . .
C60 C55 C56 C57 -4.9(9) . .
O3 C55 C56 C57 -179.4(5) . .
C55 C56 C57 C58 3.2(9) . .
C56 C57 C58 C59 -0.4(10) . .
C57 C58 C59 C60 -0.9(9) . .
C56 C55 C60 C59 3.5(8) . .
O3 C55 C60 C59 178.1(5) . .
C56 C55 C60 P3 -175.4(5) . .
O3 C55 C60 P3 -0.8(7) . .
C58 C59 C60 C55 -0.5(9) . .
C58 C59 C60 P3 178.3(5) . .
C67 P3 C60 C55 160.5(5) . .
C61 P3 C60 C55 -91.5(5) . .
Cu1 P3 C60 C55 36.5(5) . .
C67 P3 C60 C59 -18.3(6) . .
C61 P3 C60 C59 89.7(5) . .
Cu1 P3 C60 C59 -142.3(4) . .
C67 P3 C61 C66 -89.2(5) . .
C60 P3 C61 C66 164.8(5) . .
Cu1 P3 C61 C66 36.4(6) . .
C67 P3 C61 C62 90.0(6) . .
C60 P3 C61 C62 -16.0(6) . .
Cu1 P3 C61 C62 -144.3(5) . .
C66 C61 C62 C63 1.4(11) . .
P3 C61 C62 C63 -177.8(7) . .
C61 C62 C63 C64 3.0(14) . .
C62 C63 C64 C65 -4.8(17) . .
C63 C64 C65 C66 2.0(15) . .
C64 C65 C66 C61 2.6(12) . .
C62 C61 C66 C65 -4.3(10) . .
P3 C61 C66 C65 174.9(6) . .
C61 P3 C67 C68 -9.2(6) . .
C60 P3 C67 C68 98.5(6) . .
Cu1 P3 C67 C68 -136.0(5) . .
C61 P3 C67 C72 170.1(5) . .
C60 P3 C67 C72 -82.2(5) . .
Cu1 P3 C67 C72 43.4(5) . .
C72 C67 C68 C69 0.6(10) . .
P3 C67 C68 C69 179.9(5) . .
C67 C68 C69 C70 -0.6(11) . .
C68 C69 C70 C71 1.3(11) . .
C69 C70 C71 C72 -2.1(10) . .
C70 C71 C72 C67 2.1(9) . .
C68 C67 C72 C71 -1.4(8) . .
P3 C67 C72 C71 179.3(4) . .
F3 B2 F5 F5 -107.2(8) 4 4
F3 B2 F5 F5 110.2(6) . 4
